data_4036544
loop_
_publ_author_name
'Singh, Latika'
'Pressly, Brandon'
'Mengeling, Brenda J.'
'Fettinger, James C.'
'Furlow, J. David'
'Lein, Pamela J.'
'Wulff, Heike'
'Singh, Vikrant'

_publ_section_title
;
 Chasing the Elusive Benzofuran Impurity of the THR Antagonist NH-3:
 Synthesis, Isotope Labeling, and Biological Activity.
;
_journal_issue 5
_journal_name_full 'The Journal of organic chemistry'
_journal_page_first 1870
_journal_page_last 1876
_journal_paper_doi 10.1021/acs.joc.5b02665
_journal_volume 81
_journal_year 2016
_chemical_formula_moiety 'C28 H27 N O6, C H Cl3'
_chemical_formula_sum 'C29 H28 Cl3 N O6'
_chemical_formula_weight 592.87
_space_group_crystal_system monoclinic
_space_group_IT_number 15
_space_group_name_Hall '-C 2yc'
_space_group_name_H-M_alt 'C 1 2/c 1'
_atom_sites_solution_hydrogens geom
_audit_creation_method SHELXL-2014/7
_cell_angle_alpha 90
_cell_angle_beta 91.4288(8)
_cell_angle_gamma 90
_cell_formula_units_Z 8
_cell_length_a 40.9253(8)
_cell_length_b 5.52760(10)
_cell_length_c 24.9684(5)
_cell_measurement_reflns_used 9914
_cell_measurement_temperature 90(2)
_cell_measurement_theta_max 73.44
_cell_measurement_theta_min 5.66
_cell_volume 5646.56(19)
_computing_cell_refinement 'SAINT (8.34a) (Bruker, 2013)'
_computing_data_collection 'Apex2 (2014.9-1) (Bruker, 2014)'
_computing_data_reduction 'SAINT (8.34a) (Bruker, 2013)'
_computing_molecular_graphics 'Bruker SHELXTL'
_computing_publication_material 'Bruker SHELXTL'
_computing_structure_refinement 'SHELXL-2014/7 (Sheldrick, 2014)'
_computing_structure_solution 'SHELXT (Sheldrick, 2014)'
_diffrn_ambient_temperature 90(2)
_diffrn_measured_fraction_theta_full 0.993
_diffrn_measured_fraction_theta_max 0.962
_diffrn_measurement_device_type 'Bruker APEX-II CCD'
_diffrn_measurement_method '\f and \w scans'
_diffrn_radiation_type CuK\a
_diffrn_radiation_wavelength 1.54178
_diffrn_reflns_av_R_equivalents 0.0266
_diffrn_reflns_av_unetI/netI 0.0301
_diffrn_reflns_Laue_measured_fraction_full 0.993
_diffrn_reflns_Laue_measured_fraction_max 0.962
_diffrn_reflns_limit_h_max 48
_diffrn_reflns_limit_h_min -50
_diffrn_reflns_limit_k_max 6
_diffrn_reflns_limit_k_min -6
_diffrn_reflns_limit_l_max 29
_diffrn_reflns_limit_l_min -30
_diffrn_reflns_number 14463
_diffrn_reflns_point_group_measured_fraction_full 0.993
_diffrn_reflns_point_group_measured_fraction_max 0.962
_diffrn_reflns_theta_full 67.679
_diffrn_reflns_theta_max 73.437
_diffrn_reflns_theta_min 3.541
_exptl_absorpt_coefficient_mu 3.307
_exptl_absorpt_correction_T_max 0.7618
_exptl_absorpt_correction_T_min 0.6229
_exptl_absorpt_correction_type multi-scan
_exptl_absorpt_process_details 'SADABS 2014/5 (Sheldrick, 2014)'
_exptl_crystal_colour Yellow
_exptl_crystal_density_diffrn 1.395
_exptl_crystal_description Rod
_exptl_crystal_F_000 2464
_exptl_crystal_size_max 0.329
_exptl_crystal_size_mid 0.077
_exptl_crystal_size_min 0.038
_refine_diff_density_max 0.602
_refine_diff_density_min -0.547
_refine_diff_density_rms 0.048
_refine_ls_extinction_method none
_refine_ls_goodness_of_fit_ref 1.045
_refine_ls_hydrogen_treatment constr
_refine_ls_matrix_type full
_refine_ls_number_parameters 402
_refine_ls_number_reflns 5463
_refine_ls_number_restraints 52
_refine_ls_restrained_S_all 1.049
_refine_ls_R_factor_all 0.0445
_refine_ls_R_factor_gt 0.0396
_refine_ls_shift/su_max 0.002
_refine_ls_shift/su_mean 0.000
_refine_ls_structure_factor_coef Fsqd
_refine_ls_weighting_details 'w=1/[\s^2^(Fo^2^)+(0.0510P)^2^+6.9907P] where P=(Fo^2^+2Fc^2^)/3'
_refine_ls_weighting_scheme calc
_refine_ls_wR_factor_gt 0.1047
_refine_ls_wR_factor_ref 0.1087
_reflns_Friedel_coverage 0.000
_reflns_number_gt 4866
_reflns_number_total 5463
_reflns_threshold_expression 'I > 2\s(I)'
_cod_data_source_file jo5b02665_si_003.cif
_cod_data_source_block JF2452FMI
_cod_depositor_comments
;
The following automatic conversions were performed:

data item '_exptl_absorpt_correction_type' value 'Multi-scan' was
changed to 'multi-scan' in accordance with the
/home/saulius/struct/COD-crude-data/automatic-downloads/DataCite-retrospective/ACS/depositions/lib/dictionaries/cif_core.dic
dictionary named 'cif_core.dic' version 2.4.2 last updated on
2011-04-26.

Automatic conversion script
Id: cif_fix_values 6909 2019-04-08 15:41:33Z antanas 
;
_cod_original_sg_symbol_H-M 'C 2/c'
_cod_database_code 4036544
_shelx_shelxl_version_number 2014/7
_shelx_space_group_comment
; 
The symmetry employed for this shelxl refinement is uniquely defined 
by the following loop, which should always be used as a source of 
symmetry information in preference to the above space-group names. 
They are only intended as comments. 
;
_shelx_estimated_absorpt_t_min 0.409
_shelx_estimated_absorpt_t_max 0.885

loop_
_space_group_symop_operation_xyz
'x, y, z'
'-x, y, -z+1/2'
'x+1/2, y+1/2, z'
'-x+1/2, y+1/2, -z+1/2'
'-x, -y, -z'
'x, -y, z-1/2'
'-x+1/2, -y+1/2, -z'
'x+1/2, -y+1/2, z-1/2'

loop_
_atom_site_label
_atom_site_type_symbol
_atom_site_fract_x
_atom_site_fract_y
_atom_site_fract_z
_atom_site_U_iso_or_equiv
_atom_site_adp_type
_atom_site_occupancy
_atom_site_site_symmetry_order
_atom_site_calc_flag
_atom_site_refinement_flags_posn
_atom_site_refinement_flags_adp
_atom_site_refinement_flags_occupancy
_atom_site_disorder_assembly
_atom_site_disorder_group
C1 C 0.46480(4) 0.6049(3) 0.04301(6) 0.0253(3) Uani 1 1 d . . . . .
O1 O 0.45871(3) 0.4004(2) 0.01790(5) 0.0350(3) Uani 1 1 d . . . . .
H1 H 0.4749 0.3616 -0.0002 0.053 Uiso 1 1 calc R U . . .
C2 C 0.43692(4) 0.6723(3) 0.07817(6) 0.0245(3) Uani 1 1 d . . . . .
H2A H 0.4174 0.7126 0.0558 0.029 Uiso 1 1 calc R U . . .
H2B H 0.4314 0.5345 0.1016 0.029 Uiso 1 1 calc R U . . .
O2 O 0.48940(3) 0.7254(2) 0.03862(5) 0.0280(3) Uani 1 1 d . . . . .
C3 C 0.42276(4) 0.9661(3) 0.14286(6) 0.0243(3) Uani 1 1 d . . . . .
O3 O 0.44637(3) 0.8748(2) 0.10973(5) 0.0279(3) Uani 1 1 d . . . . .
C4 C 0.43274(4) 1.1548(3) 0.17624(7) 0.0264(3) Uani 1 1 d . . . . .
H4 H 0.4546 1.2120 0.1752 0.032 Uiso 1 1 calc R U . . .
C5 C 0.41089(4) 1.2604(3) 0.21113(7) 0.0264(3) Uani 1 1 d . . . . .
C6 C 0.37852(4) 1.1771(3) 0.21246(6) 0.0251(3) Uani 1 1 d . . . . .
C7 C 0.36873(4) 0.9854(3) 0.17882(6) 0.0239(3) Uani 1 1 d . . . . .
C8 C 0.39100(4) 0.8806(3) 0.14423(6) 0.0238(3) Uani 1 1 d . . . . .
H8 H 0.3843 0.7504 0.1216 0.029 Uiso 1 1 calc R U . . .
C9 C 0.42323(5) 1.4633(3) 0.24706(7) 0.0335(4) Uani 1 1 d . . . . .
H9A H 0.4468 1.4846 0.2424 0.050 Uiso 1 1 calc R U . . .
H9B H 0.4191 1.4229 0.2845 0.050 Uiso 1 1 calc R U . . .
H9C H 0.4118 1.6136 0.2375 0.050 Uiso 1 1 calc R U . . .
C10 C 0.33447(4) 0.8852(3) 0.17890(7) 0.0268(4) Uani 1 1 d . . . . .
H10A H 0.3300 0.8192 0.2144 0.040 Uiso 1 1 calc R U . . .
H10B H 0.3323 0.7566 0.1520 0.040 Uiso 1 1 calc R U . . .
H10C H 0.3188 1.0147 0.1703 0.040 Uiso 1 1 calc R U . . .
C11 C 0.35406(4) 1.2862(3) 0.25023(7) 0.0286(4) Uani 1 1 d . . . . .
H11A H 0.3343 1.3356 0.2292 0.034 Uiso 1 1 calc R U . . .
H11B H 0.3637 1.4336 0.2666 0.034 Uiso 1 1 calc R U . . .
C12 C 0.34387(4) 1.1158(3) 0.29461(6) 0.0267(4) Uani 1 1 d . . . . .
C13 C 0.36598(4) 0.9534(3) 0.31756(7) 0.0268(4) Uani 1 1 d . . . . .
H13 H 0.3881 0.9509 0.3070 0.032 Uiso 1 1 calc R U . . .
C13A C 0.35492(4) 0.7935(3) 0.35662(6) 0.0268(4) Uani 1 1 d . . . . .
C14 C 0.29911(4) 0.9615(3) 0.34955(7) 0.0292(4) Uani 1 1 d . . . . .
C14A C 0.32228(4) 0.8033(3) 0.37146(6) 0.0269(4) Uani 1 1 d . . . . .
O14 O 0.31609(3) 0.6308(2) 0.40973(5) 0.0273(3) Uani 1 1 d . . . . .
C15 C 0.31124(4) 1.1178(3) 0.31110(7) 0.0293(4) Uani 1 1 d . . . . .
H15 H 0.2967 1.2321 0.2951 0.035 Uiso 1 1 calc R U . . .
C16 C 0.26330(5) 0.9491(3) 0.36384(7) 0.0335(4) Uani 1 1 d D . . . .
H16 H 0.2605 0.8453 0.3962 0.040 Uiso 0.75 1 calc R U P A 1
H16B H 0.2609 0.7825 0.3788 0.040 Uiso 0.25 1 calc R U P B 2
C17 C 0.24364(13) 0.8473(9) 0.31678(18) 0.0695(15) Uani 0.75 1 d D U P C 1
H17A H 0.2462 0.9517 0.2855 0.104 Uiso 0.75 1 calc R U P C 1
H17B H 0.2205 0.8400 0.3258 0.104 Uiso 0.75 1 calc R U P C 1
H17C H 0.2515 0.6842 0.3086 0.104 Uiso 0.75 1 calc R U P C 1
C18 C 0.25030(7) 1.2039(6) 0.3742(2) 0.0599(10) Uani 0.75 1 d D U P C 1
H18A H 0.2496 1.2954 0.3406 0.090 Uiso 0.75 1 calc R U P C 1
H18B H 0.2647 1.2863 0.4002 0.090 Uiso 0.75 1 calc R U P C 1
H18C H 0.2282 1.1932 0.3884 0.090 Uiso 0.75 1 calc R U P C 1
C17B C 0.2388(4) 0.955(3) 0.3177(5) 0.064(3) Uani 0.25 1 d D U P C 2
H17D H 0.2464 0.8509 0.2887 0.096 Uiso 0.25 1 calc R U P C 2
H17E H 0.2176 0.8962 0.3298 0.096 Uiso 0.25 1 calc R U P C 2
H17F H 0.2364 1.1211 0.3045 0.096 Uiso 0.25 1 calc R U P C 2
C18B C 0.2510(2) 1.1101(19) 0.4076(4) 0.046(2) Uani 0.25 1 d D U P C 2
H18D H 0.2666 1.1088 0.4380 0.069 Uiso 0.25 1 calc R U P C 2
H18E H 0.2486 1.2757 0.3940 0.069 Uiso 0.25 1 calc R U P C 2
H18F H 0.2297 1.0508 0.4192 0.069 Uiso 0.25 1 calc R U P C 2
C19 C 0.36916(4) 0.5991(3) 0.38739(7) 0.0278(4) Uani 1 1 d . . . . .
H19 H 0.3911 0.5443 0.3863 0.033 Uiso 1 1 calc R U . . .
C20 C 0.34532(4) 0.5087(3) 0.41823(6) 0.0267(4) Uani 1 1 d . . . . .
C21 C 0.34485(4) 0.3128(3) 0.45710(6) 0.0266(4) Uani 1 1 d . . . . .
C22 C 0.37268(4) 0.1671(3) 0.46426(7) 0.0275(4) Uani 1 1 d . . . . .
H22 H 0.3917 0.2009 0.4445 0.033 Uiso 1 1 calc R U . . .
C23 C 0.37289(4) -0.0245(3) 0.49960(7) 0.0270(4) Uani 1 1 d . . . . .
H23 H 0.3917 -0.1233 0.5043 0.032 Uiso 1 1 calc R U . . .
C24 C 0.34494(4) -0.0695(3) 0.52807(7) 0.0262(3) Uani 1 1 d . . . . .
N24 N 0.34458(4) -0.2771(3) 0.56441(6) 0.0291(3) Uani 1 1 d . . . . .
O24 O 0.36954(3) -0.3997(2) 0.56869(5) 0.0354(3) Uani 1 1 d . . . . .
C25 C 0.31721(5) 0.0725(3) 0.52272(7) 0.0311(4) Uani 1 1 d . . . . .
H25 H 0.2984 0.0387 0.5430 0.037 Uiso 1 1 calc R U . . .
O25 O 0.31937(3) -0.3213(2) 0.58823(5) 0.0381(3) Uani 1 1 d . . . . .
C26 C 0.31743(4) 0.2647(3) 0.48724(7) 0.0311(4) Uani 1 1 d . . . . .
H26 H 0.2987 0.3650 0.4834 0.037 Uiso 1 1 calc R U . . .
C31 C 0.52363(7) 0.0347(4) 0.12793(9) 0.0304(5) Uani 0.85 1 d D U P D 1
H31 H 0.5031 -0.0293 0.1108 0.036 Uiso 0.85 1 calc R U P D 1
Cl31 Cl 0.52537(2) -0.05451(10) 0.19479(2) 0.04717(15) Uani 1 1 d D . . . .
Cl32 Cl 0.55745(2) -0.08930(18) 0.09507(3) 0.04878(19) Uani 0.85 1 d D U P D 1
Cl33 Cl 0.52417(3) 0.35053(13) 0.12146(4) 0.0688(3) Uani 0.85 1 d D U P D 1
C31B C 0.5187(3) 0.0732(16) 0.1313(3) 0.0301(12) Uani 0.15 1 d D U P D 2
H31B H 0.4983 0.0048 0.1143 0.036 Uiso 0.15 1 calc R U P D 2
Cl3B Cl 0.55104(10) 0.0489(11) 0.08718(17) 0.0498(10) Uani 0.15 1 d D U P D 2
Cl3C Cl 0.51282(8) 0.3781(6) 0.14689(15) 0.0286(7) Uani 0.15 1 d D U P D 2

loop_
_atom_site_aniso_label
_atom_site_aniso_U_11
_atom_site_aniso_U_22
_atom_site_aniso_U_33
_atom_site_aniso_U_23
_atom_site_aniso_U_13
_atom_site_aniso_U_12
C1 0.0272(8) 0.0282(8) 0.0203(7) -0.0003(6) -0.0024(6) 0.0006(7)
O1 0.0311(6) 0.0371(7) 0.0373(7) -0.0152(6) 0.0100(5) -0.0077(6)
C2 0.0259(8) 0.0255(8) 0.0221(8) -0.0044(6) -0.0009(6) -0.0022(6)
O2 0.0258(6) 0.0291(6) 0.0292(6) -0.0030(5) 0.0005(5) -0.0023(5)
C3 0.0313(8) 0.0225(8) 0.0191(7) 0.0003(6) -0.0004(6) 0.0026(6)
O3 0.0284(6) 0.0294(6) 0.0261(6) -0.0079(5) 0.0029(5) -0.0049(5)
C4 0.0299(8) 0.0238(8) 0.0251(8) -0.0002(6) -0.0059(7) -0.0011(7)
C5 0.0369(9) 0.0198(8) 0.0222(8) -0.0002(6) -0.0074(7) 0.0044(7)
C6 0.0341(9) 0.0210(7) 0.0198(8) 0.0006(6) -0.0045(7) 0.0078(7)
C7 0.0301(8) 0.0208(7) 0.0208(7) 0.0021(6) -0.0030(6) 0.0044(6)
C8 0.0313(8) 0.0207(7) 0.0192(7) -0.0014(6) -0.0029(6) 0.0009(6)
C9 0.0418(10) 0.0264(9) 0.0318(9) -0.0075(7) -0.0079(8) 0.0028(8)
C10 0.0298(8) 0.0258(8) 0.0248(8) -0.0013(6) 0.0012(7) 0.0020(7)
C11 0.0379(9) 0.0216(8) 0.0259(8) -0.0040(6) -0.0034(7) 0.0091(7)
C12 0.0369(9) 0.0229(8) 0.0200(8) -0.0068(6) -0.0034(7) 0.0087(7)
C13 0.0334(9) 0.0253(8) 0.0214(8) -0.0061(6) -0.0037(7) 0.0082(7)
C13A 0.0353(9) 0.0254(8) 0.0194(7) -0.0074(6) -0.0047(7) 0.0105(7)
C14 0.0358(9) 0.0303(9) 0.0212(8) -0.0068(7) -0.0032(7) 0.0127(7)
C14A 0.0355(9) 0.0256(8) 0.0196(8) -0.0054(6) -0.0030(7) 0.0080(7)
O14 0.0324(6) 0.0268(6) 0.0224(6) -0.0026(5) -0.0031(5) 0.0102(5)
C15 0.0363(9) 0.0276(8) 0.0237(8) -0.0047(7) -0.0049(7) 0.0140(7)
C16 0.0366(10) 0.0352(10) 0.0288(9) 0.0001(8) 0.0015(8) 0.0122(8)
C17 0.059(2) 0.095(4) 0.0559(18) -0.032(2) 0.0188(17) -0.052(3)
C18 0.0208(13) 0.0470(19) 0.112(3) -0.022(2) 0.0046(18) 0.0049(13)
C17B 0.051(4) 0.098(6) 0.044(3) -0.022(4) 0.010(3) -0.043(5)
C18B 0.022(4) 0.066(6) 0.051(5) -0.037(5) 0.022(4) -0.021(4)
C19 0.0335(9) 0.0277(8) 0.0218(8) -0.0048(7) -0.0037(7) 0.0107(7)
C20 0.0339(9) 0.0250(8) 0.0210(8) -0.0075(6) -0.0054(7) 0.0101(7)
C21 0.0347(9) 0.0253(8) 0.0194(8) -0.0071(6) -0.0046(7) 0.0081(7)
C22 0.0310(8) 0.0276(8) 0.0240(8) -0.0039(7) -0.0005(7) 0.0059(7)
C23 0.0303(8) 0.0253(8) 0.0251(8) -0.0045(6) -0.0029(7) 0.0070(7)
C24 0.0338(9) 0.0233(8) 0.0213(8) -0.0052(6) -0.0033(7) 0.0037(7)
N24 0.0366(8) 0.0250(7) 0.0258(7) -0.0042(6) 0.0003(6) 0.0035(6)
O24 0.0392(7) 0.0284(6) 0.0385(7) 0.0036(5) -0.0018(6) 0.0072(5)
C25 0.0334(9) 0.0328(9) 0.0271(9) -0.0045(7) 0.0020(7) 0.0076(7)
O25 0.0434(8) 0.0336(7) 0.0378(7) 0.0001(6) 0.0103(6) 0.0023(6)
C26 0.0339(9) 0.0329(9) 0.0263(8) -0.0045(7) -0.0012(7) 0.0140(7)
C31 0.0347(12) 0.0267(11) 0.0296(10) -0.0015(8) -0.0036(8) -0.0049(9)
Cl31 0.0555(3) 0.0540(3) 0.0321(2) 0.0094(2) 0.0015(2) 0.0056(2)
Cl32 0.0309(3) 0.0672(5) 0.0489(4) -0.0151(4) 0.0149(3) -0.0190(3)
Cl33 0.0962(8) 0.0248(3) 0.0825(7) 0.0118(4) -0.0524(6) -0.0065(4)
C31B 0.034(2) 0.028(2) 0.029(2) -0.002(2) -0.002(2) -0.005(2)
Cl3B 0.0322(18) 0.072(3) 0.046(2) -0.015(2) 0.0186(15) -0.011(2)
Cl3C 0.0274(14) 0.0243(15) 0.0337(17) 0.0062(13) -0.0080(12) -0.0146(11)

loop_
_atom_type_symbol
_atom_type_description
_atom_type_scat_dispersion_real
_atom_type_scat_dispersion_imag
_atom_type_scat_source
C C 0.0181 0.0091 'International Tables Vol C Tables 4.2.6.8 and 6.1.1.4'
H H 0.0000 0.0000 'International Tables Vol C Tables 4.2.6.8 and 6.1.1.4'
N N 0.0311 0.0180 'International Tables Vol C Tables 4.2.6.8 and 6.1.1.4'
O O 0.0492 0.0322 'International Tables Vol C Tables 4.2.6.8 and 6.1.1.4'
Cl Cl 0.3639 0.7018 'International Tables Vol C Tables 4.2.6.8 and 6.1.1.4'

loop_
_geom_angle_atom_site_label_1
_geom_angle_atom_site_label_2
_geom_angle_atom_site_label_3
_geom_angle
O2 C1 O1 125.23(16)
O2 C1 C2 124.03(15)
O1 C1 C2 110.74(14)
C1 O1 H1 109.5
O3 C2 C1 108.66(13)
O3 C2 H2A 110.0
C1 C2 H2A 110.0
O3 C2 H2B 110.0
C1 C2 H2B 110.0
H2A C2 H2B 108.3
O3 C3 C8 124.12(15)
O3 C3 C4 115.65(15)
C8 C3 C4 120.23(16)
C3 O3 C2 115.83(13)
C3 C4 C5 120.39(16)
C3 C4 H4 119.8
C5 C4 H4 119.8
C4 C5 C6 119.90(15)
C4 C5 C9 118.10(16)
C6 C5 C9 122.00(16)
C5 C6 C7 119.25(15)
C5 C6 C11 121.45(15)
C7 C6 C11 119.28(16)
C8 C7 C6 120.13(16)
C8 C7 C10 118.02(15)
C6 C7 C10 121.85(15)
C3 C8 C7 120.08(15)
C3 C8 H8 120.0
C7 C8 H8 120.0
C5 C9 H9A 109.5
C5 C9 H9B 109.5
H9A C9 H9B 109.5
C5 C9 H9C 109.5
H9A C9 H9C 109.5
H9B C9 H9C 109.5
C7 C10 H10A 109.5
C7 C10 H10B 109.5
H10A C10 H10B 109.5
C7 C10 H10C 109.5
H10A C10 H10C 109.5
H10B C10 H10C 109.5
C6 C11 C12 113.83(13)
C6 C11 H11A 108.8
C12 C11 H11A 108.8
C6 C11 H11B 108.8
C12 C11 H11B 108.8
H11A C11 H11B 107.7
C13 C12 C15 119.85(16)
C13 C12 C11 120.91(16)
C15 C12 C11 119.21(15)
C12 C13 C13A 118.51(17)
C12 C13 H13 120.7
C13A C13 H13 120.7
C14A C13A C13 119.25(15)
C14A C13A C19 105.37(16)
C13 C13A C19 135.35(17)
C14A C14 C15 114.20(17)
C14A C14 C16 122.08(17)
C15 C14 C16 123.56(16)
O14 C14A C14 124.92(16)
O14 C14A C13A 110.53(14)
C14 C14A C13A 124.53(17)
C14A O14 C20 105.69(13)
C14 C15 C12 123.66(16)
C14 C15 H15 118.2
C12 C15 H15 118.2
C18B C16 C17B 108.2(6)
C18B C16 C14 119.1(3)
C17B C16 C14 116.5(7)
C17 C16 C14 109.4(2)
C17 C16 C18 107.0(3)
C14 C16 C18 109.87(19)
C17 C16 H16 110.2
C14 C16 H16 110.2
C18 C16 H16 110.2
C18B C16 H16B 103.6
C17B C16 H16B 103.6
C14 C16 H16B 103.6
C16 C17 H17A 109.5
C16 C17 H17B 109.5
H17A C17 H17B 109.5
C16 C17 H17C 109.5
H17A C17 H17C 109.5
H17B C17 H17C 109.5
C16 C18 H18A 109.5
C16 C18 H18B 109.5
H18A C18 H18B 109.5
C16 C18 H18C 109.5
H18A C18 H18C 109.5
H18B C18 H18C 109.5
C16 C17B H17D 109.5
C16 C17B H17E 109.5
H17D C17B H17E 109.5
C16 C17B H17F 109.5
H17D C17B H17F 109.5
H17E C17B H17F 109.5
C16 C18B H18D 109.5
C16 C18B H18E 109.5
H18D C18B H18E 109.5
C16 C18B H18F 109.5
H18D C18B H18F 109.5
H18E C18B H18F 109.5
C20 C19 C13A 106.97(15)
C20 C19 H19 126.5
C13A C19 H19 126.5
C19 C20 O14 111.43(15)
C19 C20 C21 132.52(16)
O14 C20 C21 116.05(15)
C26 C21 C22 118.97(16)
C26 C21 C20 121.79(15)
C22 C21 C20 119.24(16)
C23 C22 C21 120.99(17)
C23 C22 H22 119.5
C21 C22 H22 119.5
C22 C23 C24 118.34(16)
C22 C23 H23 120.8
C24 C23 H23 120.8
C25 C24 C23 122.34(17)
C25 C24 N24 118.93(16)
C23 C24 N24 118.72(15)
O24 N24 O25 123.70(15)
O24 N24 C24 117.75(15)
O25 N24 C24 118.54(15)
C24 C25 C26 118.61(17)
C24 C25 H25 120.7
C26 C25 H25 120.7
C25 C26 C21 120.72(16)
C25 C26 H26 119.6
C21 C26 H26 119.6
Cl31 C31 Cl33 111.72(14)
Cl31 C31 Cl32 108.79(13)
Cl33 C31 Cl32 109.40(14)
Cl31 C31 H31 109.0
Cl33 C31 H31 109.0
Cl32 C31 H31 109.0
Cl3C C31B Cl3B 109.0(6)
Cl3C C31B Cl31 101.9(5)
Cl3B C31B Cl31 115.9(7)
Cl3C C31B H31B 109.9
Cl3B C31B H31B 109.9
Cl31 C31B H31B 109.9

loop_
_geom_bond_atom_site_label_1
_geom_bond_atom_site_label_2
_geom_bond_distance
C1 O2 1.214(2)
C1 O1 1.314(2)
C1 C2 1.503(2)
O1 H1 0.8400
C2 O3 1.4174(19)
C2 H2A 0.9900
C2 H2B 0.9900
C3 O3 1.383(2)
C3 C8 1.384(2)
C3 C4 1.390(2)
C4 C5 1.392(2)
C4 H4 0.9500
C5 C6 1.404(3)
C5 C9 1.515(2)
C6 C7 1.404(2)
C6 C11 1.517(2)
C7 C8 1.397(2)
C7 C10 1.507(2)
C8 H8 0.9500
C9 H9A 0.9800
C9 H9B 0.9800
C9 H9C 0.9800
C10 H10A 0.9800
C10 H10B 0.9800
C10 H10C 0.9800
C11 C12 1.520(2)
C11 H11A 0.9900
C11 H11B 0.9900
C12 C13 1.388(2)
C12 C15 1.407(3)
C13 C13A 1.399(3)
C13 H13 0.9500
C13A C14A 1.396(3)
C13A C19 1.436(2)
C14 C14A 1.392(2)
C14 C15 1.392(3)
C14 C16 1.519(3)
C14A O14 1.378(2)
O14 C20 1.385(2)
C15 H15 0.9500
C16 C18B 1.505(6)
C16 C17B 1.509(7)
C16 C17 1.516(4)
C16 C18 1.530(3)
C16 H16 1.0000
C16 H16B 1.0000
C17 H17A 0.9800
C17 H17B 0.9800
C17 H17C 0.9800
C18 H18A 0.9800
C18 H18B 0.9800
C18 H18C 0.9800
C17B H17D 0.9800
C17B H17E 0.9800
C17B H17F 0.9800
C18B H18D 0.9800
C18B H18E 0.9800
C18B H18F 0.9800
C19 C20 1.353(3)
C19 H19 0.9500
C20 C21 1.455(2)
C21 C26 1.392(3)
C21 C22 1.403(2)
C22 C23 1.378(2)
C22 H22 0.9500
C23 C24 1.384(3)
C23 H23 0.9500
C24 C25 1.384(2)
C24 N24 1.463(2)
N24 O24 1.228(2)
N24 O25 1.229(2)
C25 C26 1.384(3)
C25 H25 0.9500
C26 H26 0.9500
C31 Cl31 1.740(2)
C31 Cl33 1.753(2)
C31 Cl32 1.765(2)
C31 H31 1.0000
Cl31 C31B 1.750(8)
C31B Cl3C 1.748(8)
C31B Cl3B 1.748(8)
C31B H31B 1.0000

loop_
_geom_hbond_atom_site_label_D
_geom_hbond_atom_site_label_H
_geom_hbond_atom_site_label_A
_geom_hbond_distance_DH
_geom_hbond_distance_HA
_geom_hbond_distance_DA
_geom_hbond_angle_DHA
_geom_hbond_site_symmetry_A
O1 H1 O2 0.84 1.83 2.6712(17) 179.0 5_665
C4 H4 Cl3C 0.95 2.67 3.594(4) 166. 1_565
C8 H8 O24 0.95 2.41 3.363(2) 176. 6
C31 H31 O2 1.00 2.31 3.115(3) 137. 1_545
C31 H31 O3 1.00 2.38 3.304(3) 153. 1_545
C31B H31B O2 1.00 2.46 3.217(13) 132. 1_545
C31B H31B O3 1.00 2.24 3.190(15) 157. 1_545

loop_
_geom_torsion_atom_site_label_1
_geom_torsion_atom_site_label_2
_geom_torsion_atom_site_label_3
_geom_torsion_atom_site_label_4
_geom_torsion
O2 C1 C2 O3 -8.1(2)
O1 C1 C2 O3 172.19(14)
C8 C3 O3 C2 -3.7(2)
C4 C3 O3 C2 176.05(14)
C1 C2 O3 C3 177.37(13)
O3 C3 C4 C5 179.86(14)
C8 C3 C4 C5 -0.4(2)
C3 C4 C5 C6 -0.4(2)
C3 C4 C5 C9 179.26(15)
C4 C5 C6 C7 0.8(2)
C9 C5 C6 C7 -178.85(15)
C4 C5 C6 C11 179.51(15)
C9 C5 C6 C11 -0.1(2)
C5 C6 C7 C8 -0.5(2)
C11 C6 C7 C8 -179.21(14)
C5 C6 C7 C10 179.10(15)
C11 C6 C7 C10 0.3(2)
O3 C3 C8 C7 -179.55(14)
C4 C3 C8 C7 0.7(2)
C6 C7 C8 C3 -0.3(2)
C10 C7 C8 C3 -179.84(15)
C5 C6 C11 C12 -111.47(18)
C7 C6 C11 C12 67.2(2)
C6 C11 C12 C13 35.2(2)
C6 C11 C12 C15 -142.48(16)
C15 C12 C13 C13A 0.4(2)
C11 C12 C13 C13A -177.24(14)
C12 C13 C13A C14A -0.4(2)
C12 C13 C13A C19 177.15(18)
C15 C14 C14A O14 -179.34(15)
C16 C14 C14A O14 -3.7(3)
C15 C14 C14A C13A -1.1(2)
C16 C14 C14A C13A 174.59(16)
C13 C13A C14A O14 179.29(14)
C19 C13A C14A O14 1.04(18)
C13 C13A C14A C14 0.8(3)
C19 C13A C14A C14 -177.45(16)
C14 C14A O14 C20 177.53(16)
C13A C14A O14 C20 -0.95(17)
C14A C14 C15 C12 1.0(2)
C16 C14 C15 C12 -174.52(16)
C13 C12 C15 C14 -0.8(3)
C11 C12 C15 C14 176.93(16)
C14A C14 C16 C18B 95.1(6)
C15 C14 C16 C18B -89.7(6)
C14A C14 C16 C17B -132.2(7)
C15 C14 C16 C17B 43.0(7)
C14A C14 C16 C17 -107.4(3)
C15 C14 C16 C17 67.9(3)
C14A C14 C16 C18 135.5(3)
C15 C14 C16 C18 -49.3(3)
C14A C13A C19 C20 -0.72(18)
C13 C13A C19 C20 -178.54(18)
C13A C19 C20 O14 0.15(19)
C13A C19 C20 C21 179.84(17)
C14A O14 C20 C19 0.48(18)
C14A O14 C20 C21 -179.26(13)
C19 C20 C21 C26 175.04(18)
O14 C20 C21 C26 -5.3(2)
C19 C20 C21 C22 -5.4(3)
O14 C20 C21 C22 174.29(14)
C26 C21 C22 C23 1.4(3)
C20 C21 C22 C23 -178.15(15)
C21 C22 C23 C24 -0.2(2)
C22 C23 C24 C25 -0.8(3)
C22 C23 C24 N24 178.09(15)
C25 C24 N24 O24 -179.64(15)
C23 C24 N24 O24 1.4(2)
C25 C24 N24 O25 1.4(2)
C23 C24 N24 O25 -177.55(15)
C23 C24 C25 C26 0.6(3)
N24 C24 C25 C26 -178.32(15)
C24 C25 C26 C21 0.7(3)
C22 C21 C26 C25 -1.7(3)
C20 C21 C26 C25 177.90(16)
